data_4507886
loop_
_publ_author_name
'McNeil, S. Keith'
'Kelley, Steven P.'
'Beg, Cameran'
'Cook, Hamilton'
'Rogers, Robin D.'
'Nikles, David E.'

_publ_section_title
;
 Cocrystals of 10-Methylphenthiazine and 1,3-Dinitrobenzene: Implications
 for the Optical Sensing of TNT-Based Explosives.
;
_journal_issue 15
_journal_name_full 'ACS applied materials &amp; interfaces'
_journal_page_first 7647
_journal_page_last 7653
_journal_paper_doi 10.1021/am401961s
_journal_volume 5
_journal_year 2013
_chemical_formula_sum 'C19 H15 N3 O4 S'
_chemical_formula_weight 381.40
_chemical_name_systematic
; 
 ? 
;
_space_group_IT_number 19
_symmetry_cell_setting orthorhombic
_symmetry_space_group_name_Hall 'P 2ac 2ab'
_symmetry_space_group_name_H-M 'P 21 21 21'
_atom_sites_solution_hydrogens geom
_atom_sites_solution_primary direct
_atom_sites_solution_secondary difmap
_audit_creation_method SHELXL-97
_cell_angle_alpha 90.00
_cell_angle_beta 90.00
_cell_angle_gamma 90.00
_cell_formula_units_Z 8
_cell_length_a 12.6505(15)
_cell_length_b 14.1353(17)
_cell_length_c 19.489(2)
_cell_measurement_reflns_used 3124
_cell_measurement_temperature 100(2)
_cell_measurement_theta_max 20.61
_cell_measurement_theta_min 2.40
_cell_volume 3485.0(7)
_computing_cell_refinement 'Bruker SAINT'
_computing_data_collection 'Bruker APEX2'
_computing_data_reduction 'Bruker SAINT'
_computing_molecular_graphics 'Bruker SHELXTL'
_computing_publication_material 'Bruker SHELXTL'
_computing_structure_refinement 'SHELXL-97 (Sheldrick, 2008)'
_computing_structure_solution 'SHELXS-97 (Sheldrick, 2008)'
_diffrn_ambient_temperature 100(2)
_diffrn_measured_fraction_theta_full 0.991
_diffrn_measured_fraction_theta_max 0.991
_diffrn_measurement_device_type 'Bruker APEX-II CCD'
_diffrn_measurement_method '\f and \w scans'
_diffrn_radiation_monochromator graphite
_diffrn_radiation_source 'fine-focus sealed tube'
_diffrn_radiation_type MoK\a
_diffrn_radiation_wavelength 0.71073
_diffrn_reflns_av_R_equivalents 0.1752
_diffrn_reflns_av_sigmaI/netI 0.0984
_diffrn_reflns_limit_h_max 15
_diffrn_reflns_limit_h_min -15
_diffrn_reflns_limit_k_max 17
_diffrn_reflns_limit_k_min -17
_diffrn_reflns_limit_l_max 24
_diffrn_reflns_limit_l_min -24
_diffrn_reflns_number 42694
_diffrn_reflns_theta_full 26.54
_diffrn_reflns_theta_max 26.54
_diffrn_reflns_theta_min 1.78
_exptl_absorpt_coefficient_mu 0.218
_exptl_absorpt_correction_T_max 0.7454
_exptl_absorpt_correction_T_min 0.5644
_exptl_absorpt_correction_type multi-scan
_exptl_absorpt_process_details 'Bruker AXScale'
_exptl_crystal_colour yellow-orange
_exptl_crystal_density_diffrn 1.454
_exptl_crystal_density_meas ?
_exptl_crystal_density_method 'not measured'
_exptl_crystal_description flake
_exptl_crystal_F_000 1584
_exptl_crystal_size_max 0.07
_exptl_crystal_size_mid 0.03
_exptl_crystal_size_min 0.01
_refine_diff_density_max 0.210
_refine_diff_density_min -0.273
_refine_diff_density_rms 0.051
_refine_ls_abs_structure_details 'Flack H D (1983), Acta Cryst. A39, 876-881'
_refine_ls_abs_structure_Flack 0.03(7)
_refine_ls_extinction_method none
_refine_ls_goodness_of_fit_ref 0.952
_refine_ls_hydrogen_treatment constr
_refine_ls_matrix_type full
_refine_ls_number_parameters 489
_refine_ls_number_reflns 7182
_refine_ls_number_restraints 0
_refine_ls_restrained_S_all 0.952
_refine_ls_R_factor_all 0.1101
_refine_ls_R_factor_gt 0.0470
_refine_ls_shift/su_max 0.000
_refine_ls_shift/su_mean 0.000
_refine_ls_structure_factor_coef Fsqd
_refine_ls_weighting_details 'calc w=1/[\s^2^(Fo^2^)+(0.0261P)^2^+0.0000P] where P=(Fo^2^+2Fc^2^)/3'
_refine_ls_weighting_scheme calc
_refine_ls_wR_factor_gt 0.0695
_refine_ls_wR_factor_ref 0.0842
_reflns_number_gt 4452
_reflns_number_total 7182
_reflns_threshold_expression >2sigma(I)
_cod_data_source_file am401961s_si_002.cif
_cod_data_source_block NMP-DNB
_cod_depositor_comments
;
The following automatic conversions were performed:

'_symmetry_cell_setting' value 'Orthorhombic' changed to
'orthorhombic' according to
/home/saulius/struct/CIF-dictionaries/cif_core.dic dictionary named
'cif_core.dic' version 2.4.2 from 2011-04-26.

Automatic conversion script
Id: cif_fix_values 1891 2012-01-12 08:04:46Z andrius 

The following automatic conversions were performed:

'_exptl_crystal_density_meas' value 'not measured' was changed to '?'
- the value is perceived as not measured.

Automatic conversion script
Id: cif_fix_values 3008 2015-01-20 13:52:24Z robertas 
;
_cod_original_sg_symbol_H-M P2(1)2(1)2(1)
_cod_database_code 4507886

loop_
_symmetry_equiv_pos_as_xyz
'x, y, z'
'-x+1/2, -y, z+1/2'
'-x, y+1/2, -z+1/2'
'x+1/2, -y+1/2, -z'

loop_
_atom_site_label
_atom_site_type_symbol
_atom_site_fract_x
_atom_site_fract_y
_atom_site_fract_z
_atom_site_U_iso_or_equiv
_atom_site_adp_type
_atom_site_occupancy
_atom_site_symmetry_multiplicity
_atom_site_calc_flag
_atom_site_refinement_flags
S1B S 0.40092(7) 0.61025(6) 0.47304(4) 0.0360(2) Uani 1 1 d .
S1A S 0.68079(7) 0.39058(6) 0.56667(4) 0.0376(2) Uani 1 1 d .
O1B O 0.3659(2) -0.02081(17) 0.19011(12) 0.0572(8) Uani 1 1 d .
O1A O 0.6246(2) 0.54735(17) 0.87235(13) 0.0632(8) Uani 1 1 d .
O2B O 0.3871(2) 0.06301(16) 0.28244(11) 0.0502(7) Uani 1 1 d .
O2A O 0.6388(2) 0.60730(18) 0.77070(12) 0.0560(7) Uani 1 1 d .
O3B O 0.3773(2) 0.40309(18) 0.26563(13) 0.0568(7) Uani 1 1 d .
O3A O 0.6422(2) 0.94794(16) 0.74427(11) 0.0444(7) Uani 1 1 d .
O4B O 0.3635(2) 0.46827(18) 0.16521(14) 0.0619(8) Uani 1 1 d .
O4A O 0.6207(2) 1.03478(17) 0.83479(12) 0.0560(8) Uani 1 1 d .
N1B N 0.4081(2) 0.81971(16) 0.45819(12) 0.0297(6) Uani 1 1 d .
N1A N 0.6592(2) 0.18476(17) 0.58823(12) 0.0296(7) Uani 1 1 d .
N2B N 0.3680(2) 0.0549(2) 0.22052(15) 0.0411(8) Uani 1 1 d .
N2A N 0.6353(2) 0.6143(2) 0.83312(15) 0.0442(7) Uani 1 1 d .
N3B N 0.3622(2) 0.3990(2) 0.20335(16) 0.0449(8) Uani 1 1 d .
N3A N 0.6341(2) 0.9583(2) 0.80652(15) 0.0375(7) Uani 1 1 d .
C1B C 0.4851(2) 0.6868(2) 0.51906(14) 0.0297(8) Uani 1 1 d .
C1A C 0.6159(3) 0.3122(2) 0.51052(14) 0.0305(8) Uani 1 1 d .
C2B C 0.5547(3) 0.6495(3) 0.56746(15) 0.0412(9) Uani 1 1 d .
H2BA H 0.5602 0.5830 0.5733 0.049 Uiso 1 1 calc R
C2A C 0.5723(3) 0.3457(3) 0.44936(15) 0.0424(10) Uani 1 1 d .
H2AA H 0.5721 0.4117 0.4401 0.051 Uiso 1 1 calc R
C3B C 0.6160(3) 0.7098(3) 0.60708(15) 0.0498(11) Uani 1 1 d .
H3BA H 0.6617 0.6849 0.6413 0.060 Uiso 1 1 calc R
C3A C 0.5296(3) 0.2841(3) 0.40257(16) 0.0497(10) Uani 1 1 d .
H3AA H 0.5007 0.3072 0.3608 0.060 Uiso 1 1 calc R
C4B C 0.6102(3) 0.8061(3) 0.59642(16) 0.0479(10) Uani 1 1 d .
H4BA H 0.6530 0.8474 0.6230 0.058 Uiso 1 1 calc R
C4A C 0.5288(3) 0.1881(3) 0.41647(16) 0.0481(10) Uani 1 1 d .
H4AA H 0.5001 0.1451 0.3840 0.058 Uiso 1 1 calc R
C5B C 0.5431(3) 0.8432(3) 0.54755(15) 0.0399(9) Uani 1 1 d .
H5BA H 0.5405 0.9098 0.5408 0.048 Uiso 1 1 calc R
C5A C 0.5701(3) 0.1545(2) 0.47816(15) 0.0372(9) Uani 1 1 d .
H5AA H 0.5681 0.0886 0.4876 0.045 Uiso 1 1 calc R
C6B C 0.4789(2) 0.7846(2) 0.50791(14) 0.0290(7) Uani 1 1 d .
C6A C 0.6141(2) 0.2159(2) 0.52599(14) 0.0293(7) Uani 1 1 d .
C7B C 0.3988(2) 0.7711(2) 0.39519(14) 0.0269(7) Uani 1 1 d .
C7A C 0.6384(2) 0.2386(2) 0.64827(14) 0.0273(8) Uani 1 1 d .
C8B C 0.3870(3) 0.8180(2) 0.33278(14) 0.0331(8) Uani 1 1 d .
H8BA H 0.3887 0.8852 0.3317 0.040 Uiso 1 1 calc R
C8A C 0.6136(2) 0.1968(2) 0.71112(14) 0.0310(8) Uani 1 1 d .
H8AA H 0.6101 0.1299 0.7147 0.037 Uiso 1 1 calc R
C9B C 0.3728(2) 0.7680(3) 0.27183(15) 0.0373(9) Uani 1 1 d .
H9BA H 0.3633 0.8013 0.2299 0.045 Uiso 1 1 calc R
C9A C 0.5939(3) 0.2525(2) 0.76829(15) 0.0351(9) Uani 1 1 d .
H9AA H 0.5780 0.2232 0.8109 0.042 Uiso 1 1 calc R
C10B C 0.3726(3) 0.6708(3) 0.27222(15) 0.0383(9) Uani 1 1 d .
H10A H 0.3631 0.6367 0.2306 0.046 Uiso 1 1 calc R
C10A C 0.5971(3) 0.3496(2) 0.76402(15) 0.0362(9) Uani 1 1 d .
H10B H 0.5828 0.3873 0.8033 0.043 Uiso 1 1 calc R
C11B C 0.3861(2) 0.6225(2) 0.33372(14) 0.0344(8) Uani 1 1 d .
H11A H 0.3880 0.5553 0.3340 0.041 Uiso 1 1 calc R
C11A C 0.6212(2) 0.3916(2) 0.70201(15) 0.0348(8) Uani 1 1 d .
H11B H 0.6229 0.4587 0.6986 0.042 Uiso 1 1 calc R
C12B C 0.3970(3) 0.6723(2) 0.39465(14) 0.0264(7) Uani 1 1 d .
C12A C 0.6429(3) 0.3370(2) 0.64486(14) 0.0278(8) Uani 1 1 d .
C13B C 0.3890(3) 0.9215(2) 0.45728(16) 0.0444(10) Uani 1 1 d .
H13A H 0.3830 0.9448 0.5045 0.067 Uiso 1 1 calc R
H13B H 0.3232 0.9346 0.4325 0.067 Uiso 1 1 calc R
H13C H 0.4479 0.9534 0.4343 0.067 Uiso 1 1 calc R
C13A C 0.6729(3) 0.0824(2) 0.59746(16) 0.0400(9) Uani 1 1 d .
H13D H 0.7020 0.0549 0.5553 0.060 Uiso 1 1 calc R
H13E H 0.6044 0.0533 0.6076 0.060 Uiso 1 1 calc R
H13F H 0.7216 0.0707 0.6356 0.060 Uiso 1 1 calc R
C14B C 0.3460(2) 0.1413(2) 0.18096(15) 0.0280(8) Uani 1 1 d .
C14A C 0.6419(2) 0.7100(2) 0.86299(15) 0.0300(8) Uani 1 1 d .
C15B C 0.3617(2) 0.2274(2) 0.21182(15) 0.0298(8) Uani 1 1 d .
H15A H 0.3851 0.2322 0.2580 0.036 Uiso 1 1 calc R
C15A C 0.6384(2) 0.7864(2) 0.81960(15) 0.0284(7) Uani 1 1 d .
H15B H 0.6346 0.7791 0.7712 0.034 Uiso 1 1 calc R
C16B C 0.3420(3) 0.3063(2) 0.17269(15) 0.0299(8) Uani 1 1 d .
C16A C 0.6409(3) 0.8739(2) 0.85025(14) 0.0274(7) Uani 1 1 d .
C17B C 0.3055(3) 0.3011(2) 0.10589(15) 0.0350(8) Uani 1 1 d .
H17A H 0.2924 0.3570 0.0802 0.042 Uiso 1 1 calc R
C17A C 0.6479(2) 0.8860(3) 0.92047(15) 0.0366(8) Uani 1 1 d .
H17B H 0.6494 0.9476 0.9399 0.044 Uiso 1 1 calc R
C18B C 0.2887(2) 0.2134(3) 0.07742(15) 0.0372(8) Uani 1 1 d .
H18A H 0.2620 0.2085 0.0320 0.045 Uiso 1 1 calc R
C18A C 0.6527(3) 0.8069(3) 0.96161(15) 0.0394(9) Uani 1 1 d .
H18B H 0.6587 0.8142 1.0099 0.047 Uiso 1 1 calc R
C19B C 0.3102(2) 0.1327(2) 0.11416(15) 0.0335(8) Uani 1 1 d .
H19A H 0.3006 0.0721 0.0941 0.040 Uiso 1 1 calc R
C19A C 0.6490(2) 0.7177(2) 0.93377(15) 0.0344(8) Uani 1 1 d .
H19C H 0.6513 0.6630 0.9621 0.041 Uiso 1 1 calc R

loop_
_atom_site_aniso_label
_atom_site_aniso_U_11
_atom_site_aniso_U_22
_atom_site_aniso_U_33
_atom_site_aniso_U_23
_atom_site_aniso_U_13
_atom_site_aniso_U_12
S1B 0.0431(6) 0.0278(5) 0.0370(4) 0.0061(4) 0.0004(4) -0.0030(5)
S1A 0.0422(6) 0.0282(5) 0.0422(4) -0.0005(4) 0.0061(4) -0.0066(5)
O1B 0.080(2) 0.0287(15) 0.0628(16) -0.0028(13) -0.0039(15) 0.0006(15)
O1A 0.085(2) 0.0272(14) 0.0774(17) 0.0178(14) 0.0021(17) 0.0009(16)
O2B 0.0602(19) 0.0519(17) 0.0385(13) 0.0090(12) -0.0092(13) 0.0000(15)
O2A 0.080(2) 0.0377(15) 0.0507(15) -0.0115(13) -0.0042(14) 0.0030(16)
O3B 0.068(2) 0.0455(17) 0.0567(15) -0.0182(13) -0.0090(14) 0.0023(16)
O3A 0.0587(18) 0.0395(15) 0.0351(13) 0.0053(11) 0.0047(12) 0.0015(13)
O4B 0.067(2) 0.0325(15) 0.0857(19) 0.0045(15) -0.0026(16) -0.0018(15)
O4A 0.078(2) 0.0262(14) 0.0642(16) -0.0030(13) 0.0076(15) 0.0068(15)
N1B 0.0369(17) 0.0175(14) 0.0346(14) -0.0022(11) -0.0004(13) 0.0016(13)
N1A 0.0350(17) 0.0210(15) 0.0328(14) -0.0032(11) -0.0024(12) 0.0010(12)
N2B 0.040(2) 0.0371(19) 0.0465(18) 0.0047(15) -0.0023(15) 0.0006(16)
N2A 0.048(2) 0.0260(17) 0.0581(18) -0.0008(16) -0.0020(16) 0.0056(16)
N3B 0.0360(19) 0.0347(19) 0.064(2) -0.0093(18) -0.0016(16) 0.0034(17)
N3A 0.0339(19) 0.0271(16) 0.0514(18) 0.0028(15) 0.0007(15) -0.0016(15)
C1B 0.0276(19) 0.036(2) 0.0255(16) 0.0009(15) 0.0016(14) 0.0027(16)
C1A 0.030(2) 0.0324(19) 0.0297(16) -0.0015(14) 0.0041(15) -0.0019(16)
C2B 0.035(2) 0.055(2) 0.0338(18) 0.0091(17) 0.0085(17) 0.0123(19)
C2A 0.048(3) 0.043(2) 0.0356(18) 0.0079(17) 0.0095(17) 0.0084(19)
C3B 0.029(2) 0.096(3) 0.0241(17) 0.000(2) -0.0026(16) 0.004(3)
C3A 0.050(2) 0.071(3) 0.0280(18) 0.001(2) -0.0011(17) 0.004(2)
C4B 0.034(2) 0.073(3) 0.0371(19) -0.016(2) 0.0020(17) -0.009(2)
C4A 0.049(3) 0.060(3) 0.0356(19) -0.0108(19) -0.0009(18) -0.007(2)
C5B 0.036(2) 0.048(2) 0.0354(18) -0.0115(16) 0.0032(17) -0.0043(19)
C5A 0.039(2) 0.036(2) 0.0362(17) -0.0085(16) 0.0028(16) -0.0016(17)
C6B 0.0255(18) 0.035(2) 0.0265(16) -0.0029(15) 0.0053(14) -0.0026(17)
C6A 0.0252(19) 0.0318(19) 0.0309(16) -0.0064(15) 0.0043(15) 0.0002(17)
C7B 0.0235(18) 0.0287(19) 0.0286(16) 0.0005(14) 0.0008(14) 0.0018(17)
C7A 0.0229(19) 0.0294(19) 0.0298(17) -0.0040(14) -0.0010(14) 0.0044(16)
C8B 0.026(2) 0.033(2) 0.0397(18) 0.0036(16) 0.0016(16) -0.0031(16)
C8A 0.030(2) 0.0311(19) 0.0315(16) 0.0014(15) 0.0001(15) -0.0021(18)
C9B 0.027(2) 0.052(2) 0.0331(18) 0.0063(17) -0.0014(15) 0.001(2)
C9A 0.026(2) 0.051(3) 0.0276(18) 0.0007(16) -0.0009(15) 0.0046(18)
C10B 0.028(2) 0.055(3) 0.0312(17) -0.0113(17) -0.0028(15) -0.0059(19)
C10A 0.031(2) 0.045(2) 0.0323(18) -0.0130(16) -0.0018(16) 0.0039(18)
C11B 0.026(2) 0.038(2) 0.0394(18) -0.0063(16) -0.0005(15) -0.0046(18)
C11A 0.029(2) 0.0314(18) 0.0437(18) -0.0081(17) -0.0017(16) 0.0002(18)
C12B 0.0224(19) 0.0258(18) 0.0311(16) 0.0003(14) 0.0027(15) -0.0008(16)
C12A 0.021(2) 0.0309(19) 0.0317(16) -0.0027(14) 0.0006(15) -0.0007(16)
C13B 0.057(3) 0.0243(19) 0.052(2) -0.0069(15) -0.0033(19) 0.0033(19)
C13A 0.051(2) 0.024(2) 0.0445(19) -0.0037(15) 0.0018(18) 0.0044(18)
C14B 0.021(2) 0.0269(19) 0.0361(17) 0.0007(15) 0.0004(15) 0.0029(15)
C14A 0.0246(19) 0.0259(18) 0.0395(18) 0.0010(15) -0.0031(15) 0.0020(17)
C15B 0.0219(18) 0.037(2) 0.0309(16) -0.0056(15) -0.0023(14) -0.0003(18)
C15A 0.0240(18) 0.0304(19) 0.0307(16) -0.0001(15) -0.0001(14) -0.0004(17)
C16B 0.026(2) 0.0242(19) 0.0395(18) -0.0027(15) 0.0014(15) 0.0030(15)
C16A 0.0237(19) 0.0264(19) 0.0321(16) 0.0003(14) -0.0007(14) 0.0016(16)
C17B 0.029(2) 0.039(2) 0.0369(18) 0.0089(17) 0.0041(15) 0.0026(18)
C17A 0.028(2) 0.038(2) 0.0438(18) -0.0131(18) -0.0009(16) -0.0010(18)
C18B 0.034(2) 0.050(2) 0.0281(16) -0.0032(17) -0.0019(15) 0.0001(19)
C18A 0.031(2) 0.057(3) 0.0301(17) -0.0012(18) -0.0047(15) 0.0012(19)
C19B 0.030(2) 0.037(2) 0.0337(17) -0.0074(16) 0.0006(15) -0.0005(18)
C19A 0.0261(19) 0.039(2) 0.0378(18) 0.0097(17) -0.0018(16) 0.0006(18)

loop_
_atom_type_symbol
_atom_type_description
_atom_type_scat_dispersion_real
_atom_type_scat_dispersion_imag
_atom_type_scat_source
C C 0.0033 0.0016 'International Tables Vol C Tables 4.2.6.8 and 6.1.1.4'
H H 0.0000 0.0000 'International Tables Vol C Tables 4.2.6.8 and 6.1.1.4'
N N 0.0061 0.0033 'International Tables Vol C Tables 4.2.6.8 and 6.1.1.4'
O O 0.0106 0.0060 'International Tables Vol C Tables 4.2.6.8 and 6.1.1.4'
S S 0.1246 0.1234 'International Tables Vol C Tables 4.2.6.8 and 6.1.1.4'

loop_
_geom_angle_atom_site_label_1
_geom_angle_atom_site_label_2
_geom_angle_atom_site_label_3
_geom_angle
C12B S1B C1B 98.77(15)
C1A S1A C12A 98.04(15)
C6B N1B C7B 118.7(2)
C6B N1B C13B 117.5(3)
C7B N1B C13B 117.1(2)
C6A N1A C7A 117.8(2)
C6A N1A C13A 117.5(2)
C7A N1A C13A 116.7(2)
O1B N2B O2B 124.0(3)
O1B N2B C14B 117.9(3)
O2B N2B C14B 118.1(3)
O2A N2A O1A 124.3(3)
O2A N2A C14A 117.7(3)
O1A N2A C14A 118.0(3)
O4B N3B O3B 123.9(3)
O4B N3B C16B 118.0(3)
O3B N3B C16B 118.2(3)
O4A N3A O3A 124.2(3)
O4A N3A C16A 117.7(3)
O3A N3A C16A 118.1(3)
C2B C1B C6B 120.9(3)
C2B C1B S1B 119.6(3)
C6B C1B S1B 119.5(2)
C6A C1A C2A 120.6(3)
C6A C1A S1A 119.2(2)
C2A C1A S1A 120.1(3)
C3B C2B C1B 119.9(3)
C3A C2A C1A 120.5(3)
C4B C3B C2B 119.5(3)
C2A C3A C4A 119.7(3)
C3B C4B C5B 120.8(3)
C3A C4A C5A 120.0(3)
C4B C5B C6B 121.0(3)
C6A C5A C4A 121.0(3)
C5B C6B C1B 117.9(3)
C5B C6B N1B 122.8(3)
C1B C6B N1B 119.3(3)
C5A C6A C1A 118.1(3)
C5A C6A N1A 122.9(3)
C1A C6A N1A 119.0(3)
C8B C7B C12B 117.8(3)
C8B C7B N1B 122.5(3)
C12B C7B N1B 119.6(3)
C12A C7A C8A 118.3(3)
C12A C7A N1A 119.2(3)
C8A C7A N1A 122.5(3)
C7B C8B C9B 121.1(3)
C9A C8A C7A 120.4(3)
C10B C9B C8B 120.2(3)
C10A C9A C8A 120.8(3)
C9B C10B C11B 119.7(3)
C9A C10A C11A 119.3(3)
C12B C11B C10B 120.0(3)
C10A C11A C12A 120.5(3)
C11B C12B C7B 121.1(3)
C11B C12B S1B 119.4(2)
C7B C12B S1B 119.4(2)
C11A C12A C7A 120.7(3)
C11A C12A S1A 120.6(2)
C7A C12A S1A 118.7(2)
C15B C14B C19B 122.5(3)
C15B C14B N2B 118.7(3)
C19B C14B N2B 118.8(3)
C15A C14A C19A 123.6(3)
C15A C14A N2A 118.5(3)
C19A C14A N2A 117.9(3)
C14B C15B C16B 116.8(3)
C14A C15A C16A 116.1(3)
C15B C16B C17B 122.7(3)
C15B C16B N3B 118.0(3)
C17B C16B N3B 119.3(3)
C15A C16A C17A 122.9(3)
C15A C16A N3A 118.6(3)
C17A C16A N3A 118.5(3)
C18B C17B C16B 118.6(3)
C18A C17A C16A 118.6(3)
C19B C18B C17B 120.5(3)
C19A C18A C17A 120.9(3)
C18B C19B C14B 118.8(3)
C18A C19A C14A 117.8(3)

loop_
_geom_bond_atom_site_label_1
_geom_bond_atom_site_label_2
_geom_bond_distance
S1B C12B 1.763(3)
S1B C1B 1.763(3)
S1A C1A 1.760(3)
S1A C12A 1.768(3)
O1B N2B 1.223(3)
O1A N2A 1.224(3)
O2B N2B 1.236(3)
O2A N2A 1.221(3)
O3B N3B 1.230(3)
O3A N3A 1.226(3)
O4B N3B 1.229(3)
O4A N3A 1.224(3)
N1B C6B 1.410(4)
N1B C7B 1.412(3)
N1B C13B 1.459(4)
N1A C6A 1.411(4)
N1A C7A 1.421(3)
N1A C13A 1.468(4)
N2B C14B 1.471(4)
N2A C14A 1.475(4)
N3B C16B 1.463(4)
N3A C16A 1.469(4)
C1B C2B 1.394(4)
C1B C6B 1.401(4)
C1A C6A 1.394(4)
C1A C2A 1.397(4)
C2B C3B 1.387(5)
C2A C3A 1.372(5)
C3B C4B 1.380(5)
C3A C4A 1.383(5)
C4B C5B 1.380(5)
C4A C5A 1.394(4)
C5B C6B 1.394(4)
C5A C6A 1.391(4)
C7B C8B 1.393(4)
C7B C12B 1.397(4)
C7A C12A 1.393(4)
C7A C8A 1.396(4)
C8B C9B 1.394(4)
C8A C9A 1.387(4)
C9B C10B 1.375(4)
C9A C10A 1.375(4)
C10B C11B 1.390(4)
C10A C11A 1.381(4)
C11B C12B 1.388(4)
C11A C12A 1.383(4)
C14B C15B 1.373(4)
C14B C19B 1.384(4)
C14A C15A 1.372(4)
C14A C19A 1.387(4)
C15B C16B 1.374(4)
C15A C16A 1.374(4)
C16B C17B 1.383(4)
C16A C17A 1.382(4)
C17B C18B 1.375(4)
C17A C18A 1.377(4)
C18B C19B 1.374(4)
C18A C19A 1.374(4)
